data_1520245
loop_
_publ_author_name
'Callear, Samantha K.'
'Hursthouse, Michael B.'

_publ_section_title
;
 Imidazolium DL-Tartrate
;
_journal_name_full 'Crystal Structure Report Archive'
_journal_page_first 453
_journal_year 2008
_chemical_formula_sum 'C7 H10 N2 O6'
_chemical_formula_weight 218.17
_chemical_name_systematic
;
 DL-Tartaric Acid & imidazole
;
_space_group_IT_number 15
_symmetry_cell_setting monoclinic
_symmetry_space_group_name_Hall '-C 2yc'
_symmetry_space_group_name_H-M 'C 1 2/c 1'
_atom_sites_solution_hydrogens geom
_atom_sites_solution_primary direct
_atom_sites_solution_secondary difmap
_cell_angle_alpha 90.00
_cell_angle_beta 129.42(3)
_cell_angle_gamma 90.00
_cell_formula_units_Z 8
_cell_length_a 25.065(5)
_cell_length_b 4.9767(10)
_cell_length_c 19.142(4)
_cell_measurement_reflns_used 1871
_cell_measurement_temperature 120(2)
_cell_measurement_theta_max 27.48
_cell_measurement_theta_min 2.91
_cell_volume 1844.6(10)
_computing_cell_refinement 'DENZO (Otwinowski & Minor, 1997) & COLLECT (Hooft, R.W.W., 1998)'
_computing_data_collection 'COLLECT (Hooft, R.W.W., 1998)'
_computing_data_reduction 'DENZO (Otwinowski & Minor, 1997) & COLLECT (Hooft, R.W.W., 1998)'
_computing_structure_refinement 'SHELXL-97 (Sheldrick, 1997)'
_diffrn_ambient_temperature 120(2)
_diffrn_detector_area_resol_mean 9.091
_diffrn_measured_fraction_theta_full 0.946
_diffrn_measured_fraction_theta_max 0.946
_diffrn_measurement_device_type 'Bruker-Nonius 95mm CCD camera on \k-goniostat'
_diffrn_measurement_method '\f & \w scans'
_diffrn_radiation_monochromator graphite
_diffrn_radiation_source 'Bruker-Nonius FR591 rotating anode'
_diffrn_radiation_type MoK\a
_diffrn_radiation_wavelength 0.71073
_diffrn_reflns_av_R_equivalents 0.1934
_diffrn_reflns_av_sigmaI/netI 0.2636
_diffrn_reflns_limit_h_max 30
_diffrn_reflns_limit_h_min -32
_diffrn_reflns_limit_k_max 6
_diffrn_reflns_limit_k_min -5
_diffrn_reflns_limit_l_max 24
_diffrn_reflns_limit_l_min -21
_diffrn_reflns_number 6173
_diffrn_reflns_theta_full 27.48
_diffrn_reflns_theta_max 27.48
_diffrn_reflns_theta_min 4.21
_exptl_absorpt_coefficient_mu 0.139
_exptl_absorpt_correction_T_max 0.9917
_exptl_absorpt_correction_T_min 0.9876
_exptl_absorpt_correction_type multi-scan
_exptl_absorpt_process_details 'SADABS V2.10 (Sheldrick, G.M., 2003)'
_exptl_crystal_colour colourless
_exptl_crystal_density_diffrn 1.571
_exptl_crystal_density_method 'not measured'
_exptl_crystal_description block
_exptl_crystal_F_000 912
_exptl_crystal_size_max 0.09
_exptl_crystal_size_mid 0.08
_exptl_crystal_size_min 0.06
_refine_diff_density_max 0.288
_refine_diff_density_min -0.344
_refine_diff_density_rms 0.073
_refine_ls_extinction_coef 0.0028(9)
_refine_ls_extinction_expression Fc^*^=kFc[1+0.001xFc^2^\l^3^/sin(2\q)]^-1/4^
_refine_ls_extinction_method SHELXL
_refine_ls_goodness_of_fit_ref 1.030
_refine_ls_hydrogen_treatment constr
_refine_ls_matrix_type full
_refine_ls_number_parameters 163
_refine_ls_number_reflns 2017
_refine_ls_number_restraints 52
_refine_ls_restrained_S_all 1.017
_refine_ls_R_factor_all 0.2794
_refine_ls_R_factor_gt 0.0993
_refine_ls_shift/su_max 0.001
_refine_ls_shift/su_mean 0.000
_refine_ls_structure_factor_coef Fsqd
_refine_ls_weighting_details 'calc w=1/[\s^2^(Fo^2^)+(0.0522P)^2^+0.0000P] where P=(Fo^2^+2Fc^2^)/3'
_refine_ls_weighting_scheme calc
_refine_ls_wR_factor_gt 0.1418
_refine_ls_wR_factor_ref 0.1972
_reflns_number_gt 730
_reflns_number_total 2017
_reflns_threshold_expression >2sigma(I)
_cod_data_source_file eCrystal-453.cif
_cod_data_source_block 04skc0001c2c
_cod_depositor_comments
;
Citation :
Callear, Samantha K. and Hursthouse, Michael B. (2008) 
University of Southampton, Crystal Structure Report Archive. 
(doi:10.5258/ecrystals/453)

More at:
http://ecrystals.chem.soton.ac.uk/453/
;
_cod_original_cell_volume 1844.7(6)
_cod_original_sg_symbol_H-M C2/c
_cod_database_code 1520245

loop_
_symmetry_equiv_pos_as_xyz
'x, y, z'
'-x, y, -z+1/2'
'x+1/2, y+1/2, z'
'-x+1/2, y+1/2, -z+1/2'
'-x, -y, -z'
'x, -y, z-1/2'
'-x+1/2, -y+1/2, -z'
'x+1/2, -y+1/2, z-1/2'

loop_
_atom_site_label
_atom_site_type_symbol
_atom_site_fract_x
_atom_site_fract_y
_atom_site_fract_z
_atom_site_U_iso_or_equiv
_atom_site_adp_type
_atom_site_occupancy
_atom_site_symmetry_multiplicity
_atom_site_calc_flag
_atom_site_refinement_flags
_atom_site_disorder_assembly
_atom_site_disorder_group
C1 C 0.0749(3) -0.0634(11) 0.1412(4) 0.0311(14) Uani 1 1 d . . .
C2 C 0.1122(3) 0.0506(10) 0.2358(4) 0.0307(15) Uani 1 1 d . . .
H2 H 0.1016 -0.0687 0.2676 0.037 Uiso 1 1 calc R . .
C3 C 0.1902(3) 0.0409(11) 0.2886(4) 0.0318(15) Uani 1 1 d . . .
H3 H 0.2060 -0.1504 0.3026 0.038 Uiso 1 1 calc R . .
C4 C 0.2268(3) 0.1955(11) 0.3761(4) 0.0326(15) Uani 1 1 d . . .
O1A O 0.0324(2) 0.1006(7) 0.0766(2) 0.0358(11) Uani 1 1 d . . .
H1 H 0.0202 0.0389 0.0276 0.054 Uiso 0.50 1 calc PR . .
O1B O 0.08613(19) -0.2930(7) 0.1314(2) 0.0352(11) Uani 1 1 d . . .
O2 O 0.0908(2) 0.3151(7) 0.2358(3) 0.0362(11) Uani 1 1 d . . .
H2O H 0.0903 0.4112 0.1993 0.054 Uiso 1 1 calc R . .
O3 O 0.2069(2) 0.1557(7) 0.2363(3) 0.0371(11) Uani 1 1 d . . .
H3O H 0.2322 0.2909 0.2633 0.056 Uiso 1 1 calc R . .
O4A O 0.26037(19) 0.3956(7) 0.3889(2) 0.0385(11) Uani 1 1 d . . .
O4B O 0.2187(2) 0.0986(7) 0.4314(2) 0.0370(11) Uani 1 1 d . . .
H4 H 0.2467 0.1728 0.4821 0.055 Uiso 0.50 1 calc PR . .
C25B C 0.1054(8) 0.570(4) 0.4006(10) 0.030(3) Uani 0.519(11) 1 d PDU A 2
H25B H 0.1024 0.5541 0.3488 0.035 Uiso 0.519(11) 1 calc PR A 2
C24B C 0.0721(6) 0.426(3) 0.4195(12) 0.033(3) Uani 0.519(11) 1 d PDU A 2
H24B H 0.0405 0.2847 0.3832 0.039 Uiso 0.519(11) 1 calc PR A 2
N23B N 0.0904(6) 0.511(2) 0.4991(9) 0.034(4) Uani 0.519(11) 1 d PDU A 2
H23B H 0.0750 0.4449 0.5260 0.041 Uiso 0.519(11) 1 calc PR A 2
C22B C 0.1350(7) 0.709(3) 0.5300(9) 0.028(3) Uani 0.519(11) 1 d PDU A 2
H22B H 0.1561 0.8041 0.5848 0.034 Uiso 0.519(11) 1 calc PR A 2
N21B N 0.1456(9) 0.751(4) 0.4709(11) 0.030(3) Uani 0.519(11) 1 d PDU A 2
H21B H 0.1732 0.8727 0.4757 0.037 Uiso 0.519(11) 1 calc PR A 2
C25A C 0.1272(11) 0.618(5) 0.4151(13) 0.030(3) Uani 0.481(11) 1 d PD A 1
H25A H 0.1476 0.6514 0.3878 0.035 Uiso 0.481(11) 1 calc PR A 1
C24A C 0.0750(8) 0.454(3) 0.3854(11) 0.033(3) Uani 0.481(11) 1 d PD A 1
H24A H 0.0502 0.3516 0.3311 0.039 Uiso 0.481(11) 1 calc PR A 1
N23A N 0.0628(8) 0.456(3) 0.4451(12) 0.036(5) Uani 0.481(11) 1 d PD A 1
H23A H 0.0304 0.3645 0.4398 0.044 Uiso 0.481(11) 1 calc PR A 1
C22A C 0.1078(11) 0.616(3) 0.5117(12) 0.028(3) Uani 0.481(11) 1 d PD A 1
H22A H 0.1123 0.6470 0.5643 0.034 Uiso 0.481(11) 1 calc PR A 1
N21A N 0.1460(10) 0.730(4) 0.4942(13) 0.030(3) Uani 0.481(11) 1 d PD A 1
H21A H 0.1777 0.8539 0.5270 0.037 Uiso 0.481(11) 1 calc PR A 1

loop_
_atom_site_aniso_label
_atom_site_aniso_U_11
_atom_site_aniso_U_22
_atom_site_aniso_U_33
_atom_site_aniso_U_23
_atom_site_aniso_U_13
_atom_site_aniso_U_12
C1 0.031(4) 0.036(3) 0.037(4) 0.006(3) 0.026(3) -0.001(3)
C2 0.028(4) 0.032(3) 0.032(4) -0.002(3) 0.019(3) 0.003(3)
C3 0.030(4) 0.038(3) 0.036(4) 0.002(3) 0.025(3) 0.001(3)
C4 0.027(4) 0.040(3) 0.025(4) 0.004(3) 0.014(3) 0.002(3)
O1A 0.039(3) 0.037(2) 0.036(3) 0.0039(19) 0.025(2) 0.0071(19)
O1B 0.042(3) 0.030(2) 0.032(2) -0.0022(17) 0.023(2) 0.0053(19)
O2 0.044(3) 0.041(2) 0.030(3) 0.0027(18) 0.026(2) 0.007(2)
O3 0.043(3) 0.045(2) 0.039(3) -0.0091(19) 0.033(2) -0.0111(19)
O4A 0.040(3) 0.046(2) 0.035(3) -0.0075(19) 0.026(2) -0.015(2)
O4B 0.036(3) 0.051(2) 0.026(2) 0.002(2) 0.021(2) -0.004(2)
C25B 0.013(11) 0.051(8) 0.026(6) -0.007(4) 0.012(7) -0.017(6)
C24B 0.026(5) 0.049(6) 0.042(10) -0.007(7) 0.031(6) -0.012(4)
N23B 0.034(9) 0.042(8) 0.034(8) 0.000(7) 0.026(8) -0.014(6)
C22B 0.032(10) 0.034(9) 0.028(6) 0.002(5) 0.024(7) -0.001(5)
N21B 0.032(3) 0.035(4) 0.032(8) 0.000(5) 0.024(5) -0.008(3)
C25A 0.013(11) 0.051(8) 0.026(6) -0.007(4) 0.012(7) -0.017(6)
C24A 0.026(5) 0.049(6) 0.042(10) -0.007(7) 0.031(6) -0.012(4)
N23A 0.035(9) 0.034(7) 0.046(12) 0.002(8) 0.029(9) -0.004(6)
C22A 0.032(10) 0.034(9) 0.028(6) 0.002(5) 0.024(7) -0.001(5)
N21A 0.032(3) 0.035(4) 0.032(8) 0.000(5) 0.024(5) -0.008(3)

loop_
_atom_type_symbol
_atom_type_description
_atom_type_scat_dispersion_real
_atom_type_scat_dispersion_imag
_atom_type_scat_source
C C 0.0033 0.0016 'International Tables Vol C Tables 4.2.6.8 and 6.1.1.4'
H H 0.0000 0.0000 'International Tables Vol C Tables 4.2.6.8 and 6.1.1.4'
N N 0.0061 0.0033 'International Tables Vol C Tables 4.2.6.8 and 6.1.1.4'
O O 0.0106 0.0060 'International Tables Vol C Tables 4.2.6.8 and 6.1.1.4'

loop_
_geom_angle_atom_site_label_1
_geom_angle_atom_site_label_2
_geom_angle_atom_site_label_3
_geom_angle
_geom_angle_site_symmetry_1
_geom_angle_site_symmetry_3
O1B C1 O1A 125.3(5) . .
O1B C1 C2 120.2(5) . .
O1A C1 C2 114.4(5) . .
O2 C2 C1 113.4(4) . .
O2 C2 C3 110.7(4) . .
C1 C2 C3 109.6(5) . .
O2 C2 H2 107.6 . .
C1 C2 H2 107.6 . .
C3 C2 H2 107.6 . .
O3 C3 C4 109.4(4) . .
O3 C3 C2 110.2(5) . .
C4 C3 C2 109.7(5) . .
O3 C3 H3 109.2 . .
C4 C3 H3 109.2 . .
C2 C3 H3 109.2 . .
O4A C4 O4B 125.9(5) . .
O4A C4 C3 119.4(6) . .
O4B C4 C3 114.7(5) . .
C1 O1A H1 109.5 . .
C2 O2 H2O 109.5 . .
C3 O3 H3O 109.5 . .
C4 O4B H4 109.5 . .
C24B C25B N21B 106.7(11) . .
C24B C25B H25B 126.6 . .
N21B C25B H25B 126.6 . .
C25B C24B N23B 108.4(11) . .
C25B C24B H24B 125.8 . .
N23B C24B H24B 125.8 . .
C22B N23B C24B 109.0(12) . .
C22B N23B H23B 125.5 . .
C24B N23B H23B 125.5 . .
N23B C22B N21B 108.0(13) . .
N23B C22B H22B 126.0 . .
N21B C22B H22B 126.0 . .
C22B N21B C25B 107.9(12) . .
C22B N21B H21B 126.1 . .
C25B N21B H21B 126.1 . .
C24A C25A N21A 105.9(13) . .
C24A C25A H25A 127.0 . .
N21A C25A H25A 127.0 . .
C25A C24A N23A 108.8(14) . .
C25A C24A H24A 125.6 . .
N23A C24A H24A 125.6 . .
C22A N23A C24A 108.1(13) . .
C22A N23A H23A 125.9 . .
C24A N23A H23A 125.9 . .
N23A C22A N21A 109.0(12) . .
N23A C22A H22A 125.5 . .
N21A C22A H22A 125.5 . .
C22A N21A C25A 107.9(12) . .
C22A N21A H21A 126.1 . .
C25A N21A H21A 126.1 . .

loop_
_geom_bond_atom_site_label_1
_geom_bond_atom_site_label_2
_geom_bond_distance
_geom_bond_site_symmetry_2
C1 O1B 1.219(6) .
C1 O1A 1.287(6) .
C1 C2 1.525(7) .
C2 O2 1.422(5) .
C2 C3 1.529(7) .
C2 H2 1.0000 .
C3 O3 1.426(6) .
C3 C4 1.513(8) .
C3 H3 1.0000 .
C4 O4A 1.225(6) .
C4 O4B 1.291(7) .
O1A H1 0.8400 .
O2 H2O 0.8400 .
O3 H3O 0.8400 .
O4B H4 0.8400 .
C25B C24B 1.314(15) .
C25B N21B 1.383(13) .
C25B H25B 0.9500 .
C24B N23B 1.352(16) .
C24B H24B 0.9500 .
N23B C22B 1.315(14) .
N23B H23B 0.8800 .
C22B N21B 1.331(14) .
C22B H22B 0.9500 .
N21B H21B 0.8800 .
C25A C24A 1.325(14) .
C25A N21A 1.386(14) .
C25A H25A 0.9500 .
C24A N23A 1.357(15) .
C24A H24A 0.9500 .
N23A C22A 1.309(16) .
N23A H23A 0.8800 .
C22A N21A 1.325(15) .
C22A H22A 0.9500 .
N21A H21A 0.8800 .

loop_
_geom_hbond_atom_site_label_D
_geom_hbond_atom_site_label_H
_geom_hbond_atom_site_label_A
_geom_hbond_distance_DH
_geom_hbond_distance_HA
_geom_hbond_distance_DA
_geom_hbond_angle_DHA
_geom_hbond_site_symmetry_A
O3 H3O O4A 0.84 2.10 2.605(5) 118.5 .
O2 H2O O1B 0.84 1.92 2.741(5) 164.6 1_565
N21A H21A O4B 0.88 2.88 3.304(15) 111.7 1_565
O3 H3O O3 0.84 2.37 3.114(5) 148.2 4
O4B H4 O4B 0.84 1.72 2.528(7) 160.5 7_556
O4B H4 O4A 0.84 2.61 3.133(5) 121.9 7_556
N23B H23B O1B 0.88 2.00 2.819(13) 154.0 6_556
N21B H21B O4A 0.88 2.31 2.796(15) 114.8 7_566
N21A H21A O4A 0.88 1.84 2.706(16) 168.2 7_566
N23A H23A O1A 0.88 1.92 2.781(13) 167.3 2
O1A H1 O1A 0.84 1.69 2.490(7) 157.9 5
